data_1567909
loop_
_publ_author_name
'Nikovskiy, Igor A.'
'Karnaukh, Kseniia M.'
'Aleshin, Dmitry Yu.'
'Spiridonov, Kirill A.'
'Danshina, Anastasia A.'
'Nelyubina, Yulia V.'
'Polezhaev, Alexander V.'
'Novikov, Valentin V.'

_publ_section_title
;
 Binuclear Nickel Complexes of a New Di(hydroxyphenyl)imidazolate
;
_journal_issue 10
_journal_name_full Magnetochemistry
_journal_page_first 132
_journal_paper_doi 10.3390/magnetochemistry8100132
_journal_volume 8
_journal_year 2022
_chemical_formula_moiety 'C67 H49 N10 Ni2 O2, Cl, 3(C H4 O)'
_chemical_formula_sum 'C70 H61 Cl N10 Ni2 O5'
_chemical_formula_weight 1275.15
_space_group_crystal_system triclinic
_space_group_IT_number 2
_space_group_name_Hall '-P 1'
_space_group_name_H-M_alt 'P -1'
_atom_sites_solution_hydrogens mixed
_audit_creation_date 2022-09-13
_audit_creation_method
;
Olex2 1.5
(compiled 2022.04.07 svn.rca3783a0 for OlexSys, GUI svn.r6498)
;
_cell_angle_alpha 72.9350(10)
_cell_angle_beta 77.2100(10)
_cell_angle_gamma 89.9820(10)
_cell_formula_units_Z 2
_cell_length_a 12.2327(3)
_cell_length_b 13.0491(3)
_cell_length_c 20.7742(5)
_cell_measurement_reflns_used 9990
_cell_measurement_temperature 100
_cell_measurement_theta_max 30.67
_cell_measurement_theta_min 2.25
_cell_volume 3084.00(13)
_computing_molecular_graphics 'Olex2 1.5 (Dolomanov et al., 2009)'
_computing_publication_material 'Olex2 1.5 (Dolomanov et al., 2009)'
_computing_structure_refinement 'XL  (Sheldrick, 2008)'
_computing_structure_solution 'SHELXT  (Sheldrick, 2015)'
_diffrn_ambient_temperature 100.00
_diffrn_measured_fraction_theta_full 0.972
_diffrn_measured_fraction_theta_max 0.999
_diffrn_measurement_device_type 'Bruker Quest D8'
_diffrn_measurement_method '\f and \w scans'
_diffrn_radiation_type MoK\a
_diffrn_radiation_wavelength 0.71073
_diffrn_reflns_av_R_equivalents 0.1989
_diffrn_reflns_av_unetI/netI 0.2337
_diffrn_reflns_Laue_measured_fraction_full 0.972
_diffrn_reflns_Laue_measured_fraction_max 0.999
_diffrn_reflns_limit_h_max 14
_diffrn_reflns_limit_h_min -14
_diffrn_reflns_limit_k_max 15
_diffrn_reflns_limit_k_min -15
_diffrn_reflns_limit_l_max 24
_diffrn_reflns_limit_l_min -24
_diffrn_reflns_number 41247
_diffrn_reflns_point_group_measured_fraction_full 0.972
_diffrn_reflns_point_group_measured_fraction_max 0.999
_diffrn_reflns_theta_full 25.242
_diffrn_reflns_theta_max 24.999
_diffrn_reflns_theta_min 2.108
_exptl_absorpt_coefficient_mu 0.715
_exptl_absorpt_correction_T_max 0.2657
_exptl_absorpt_correction_T_min 0.2088
_exptl_absorpt_correction_type multi-scan
_exptl_absorpt_process_details
;
SADABS-2016/2 (Bruker,2016/2) was used for absorption correction.
wR2(int) was 0.1355 before and 0.0459 after correction.
The Ratio of minimum to maximum transmission is 0.8322.
The \l/2 correction factor is Not present.
;
_exptl_crystal_colour red
_exptl_crystal_colour_primary red
_exptl_crystal_density_diffrn 1.373
_exptl_crystal_description prism
_exptl_crystal_F_000 1328
_exptl_crystal_size_max 0.26
_exptl_crystal_size_mid 0.24
_exptl_crystal_size_min 0.2
_refine_diff_density_max 2.109
_refine_diff_density_min -0.415
_refine_diff_density_rms 0.120
_refine_ls_extinction_method none
_refine_ls_goodness_of_fit_ref 1.100
_refine_ls_hydrogen_treatment constr
_refine_ls_matrix_type full
_refine_ls_number_parameters 811
_refine_ls_number_reflns 10859
_refine_ls_number_restraints 9
_refine_ls_restrained_S_all 1.100
_refine_ls_R_factor_all 0.2209
_refine_ls_R_factor_gt 0.0811
_refine_ls_shift/su_max 0.000
_refine_ls_shift/su_mean 0.000
_refine_ls_structure_factor_coef Fsqd
_refine_ls_weighting_details 'w=1/[\s^2^(Fo^2^)+(0.1576P)^2^] where P=(Fo^2^+2Fc^2^)/3'
_refine_ls_weighting_scheme calc
_refine_ls_wR_factor_gt 0.2341
_refine_ls_wR_factor_ref 0.2702
_reflns_Friedel_coverage 0.000
_reflns_number_gt 5967
_reflns_number_total 10859
_reflns_threshold_expression 'I > 2\s(I)'
_cod_data_source_file '[(phen)4Ni2(L)](Cl).cif'
_cod_data_source_block niphen
_cod_database_code 1567909
_shelxl_version_number 2014/6
_shelx_space_group_comment
;
The symmetry employed for this shelxl refinement is uniquely defined
by the following loop, which should always be used as a source of
symmetry information in preference to the above space-group names.
They are only intended as comments.
;
_shelx_estimated_absorpt_t_max 0.870
_shelx_estimated_absorpt_t_min 0.836
_olex2_refinement_description
;
1. Fixed Uiso
 At 1.2 times of:
  All C(H) groups, All C(H,H) groups, All C(H,H,H,H) groups, All O(H) groups
 At 1.5 times of:
  All C(H,H,H) groups
2. Restrained distances
 C19-C18' \\sim C19'-C18
 with sigma of 0.02
 C18'-C16 \\sim C18-C16
 with sigma of 0.02
 C11'-C10 \\sim C11-C10
 with sigma of 0.02
3. Uiso/Uaniso restraints and constraints
Uanis(C11) \\sim Ueq: with sigma of 0.01 and sigma for terminal atoms of 0.02
Uanis(C18) = Uanis(C18')
Uanis(C19) = Uanis(C19')
Uanis(C11') = Uanis(C11)
4. Others
 Sof(C18')=Sof(H18C)=Sof(H18D)=Sof(C19')=Sof(H19D)=Sof(H19E)=Sof(H19F)=1-FVAR(1)
 Sof(C18)=Sof(H18A)=Sof(H18B)=Sof(C19)=Sof(H19A)=Sof(H19B)=Sof(H19C)=FVAR(1)
 Sof(H10C)=Sof(H10D)=Sof(C11')=Sof(H11D)=Sof(H11E)=Sof(H11F)=1-FVAR(2)
 Sof(H10A)=Sof(H10B)=Sof(C11)=Sof(H11A)=Sof(H11B)=Sof(H11C)=FVAR(2)
5.a Riding coordinates:
 O1S(H1S), O2S(H2S), O3S(H3S)
5.b Secondary CH2 refined with riding coordinates:
 C10(H10A,H10B), C10(H10C,H10D), C18(H18A,H18B), C18'(H18C,H18D)
5.c Aromatic/amide H refined with riding coordinates:
 C1(H1), C6(H6), C7(H7), C9(H9), C14(H14), C15(H15), C17(H17), C20(H20),
 C21(H21), C22(H22), C24(H24), C25(H25), C27(H27), C28(H28), C29(H29), C32(H32),
  C33(H33), C34(H34), C36(H36), C37(H37), C39(H39), C40(H40), C41(H41),
 C44(H44), C45(H45), C46(H46), C48(H48), C49(H49), C51(H51), C52(H52), C53(H53),
  C56(H56), C57(H57), C58(H58), C60(H60), C61(H61), C63(H63), C64(H64), C65(H65)
5.d Idealised Me refined as rotating group:
 C11(H11A,H11B,H11C), C19(H19A,H19B,H19C), C11'(H11D,H11E,H11F), C19'(H19D,
 H19E,H19F), C1S(H1SA,H1SB,H1SC), C2S(H2SA,H2SB,H2SC), C3S(H3SA,H3SB,H3SC)
;
_olex2_submission_special_instructions 'No special instructions were received'

loop_
_space_group_symop_operation_xyz
'x, y, z'
'-x, -y, -z'

loop_
_atom_site_label
_atom_site_type_symbol
_atom_site_fract_x
_atom_site_fract_y
_atom_site_fract_z
_atom_site_U_iso_or_equiv
_atom_site_adp_type
_atom_site_occupancy
_atom_site_site_symmetry_order
_atom_site_calc_flag
_atom_site_refinement_flags_posn
_atom_site_refinement_flags_adp
_atom_site_refinement_flags_occupancy
_atom_site_disorder_assembly
_atom_site_disorder_group
Ni01 Ni 0.25499(8) 0.44824(6) 0.32368(4) 0.0340(3) Uani 1 1 d . . . . .
Ni02 Ni 0.50619(8) 0.14664(6) 0.17659(3) 0.0351(3) Uani 1 1 d . . . . .
O1 O 0.3451(4) 0.5905(3) 0.2728(2) 0.0380(11) Uani 1 1 d . . . . .
O2 O 0.6707(4) 0.1918(3) 0.1643(2) 0.0421(12) Uani 1 1 d . . . . .
N1 N 0.3809(5) 0.3752(4) 0.2758(2) 0.0335(13) Uani 1 1 d . . . . .
N2 N 0.4675(5) 0.2746(4) 0.2123(2) 0.0325(12) Uani 1 1 d . . . . .
N3 N 0.3167(5) 0.4272(4) 0.4118(2) 0.0346(13) Uani 1 1 d . . . . .
N4 N 0.1378(5) 0.5319(4) 0.3797(2) 0.0363(13) Uani 1 1 d . . . . .
N5 N 0.1448(5) 0.3069(4) 0.3652(2) 0.0333(12) Uani 1 1 d . . . . .
N6 N 0.1658(5) 0.4665(4) 0.2473(3) 0.0405(14) Uani 1 1 d . . . . .
N7 N 0.5088(5) 0.2302(4) 0.0732(2) 0.0412(14) Uani 1 1 d . . . . .
N8 N 0.5621(5) 0.0286(4) 0.1263(2) 0.0419(15) Uani 1 1 d . . . . .
N9 N 0.3328(5) 0.0966(4) 0.2032(3) 0.0421(14) Uani 1 1 d . . . . .
N10 N 0.4917(5) 0.0331(4) 0.2728(2) 0.0354(13) Uani 1 1 d . . . . .
C1 C 0.3742(6) 0.2872(5) 0.2569(3) 0.0335(15) Uani 1 1 d . . . . .
H1 H 0.3098 0.2380 0.2733 0.040 Uiso 1 1 calc R U . . .
C2 C 0.4861(6) 0.4235(5) 0.2420(3) 0.0367(16) Uani 1 1 d . . . . .
C3 C 0.5397(6) 0.3614(5) 0.2017(3) 0.0337(15) Uani 1 1 d . . . . .
C4 C 0.5272(6) 0.5199(5) 0.2582(3) 0.0342(15) Uani 1 1 d . . . . .
C5 C 0.4514(6) 0.5962(5) 0.2741(3) 0.0328(15) Uani 1 1 d . . . . .
C6 C 0.4968(6) 0.6800(5) 0.2910(3) 0.0417(17) Uani 1 1 d . . . . .
H6 H 0.4476 0.7313 0.3029 0.050 Uiso 1 1 calc R U . . .
C7 C 0.6075(6) 0.6936(5) 0.2919(3) 0.0401(16) Uani 1 1 d . . . . .
H7 H 0.6330 0.7528 0.3038 0.048 Uiso 1 1 calc R U . . .
C8 C 0.6845(7) 0.6179(6) 0.2746(3) 0.0453(18) Uani 1 1 d . . . . .
C9 C 0.6398(6) 0.5314(5) 0.2596(3) 0.0375(16) Uani 1 1 d . . . . .
H9 H 0.6882 0.4781 0.2500 0.045 Uiso 1 1 calc R U . . .
C10 C 0.8066(7) 0.6304(6) 0.2741(4) 0.053(2) Uani 1 1 d D . . . .
H10A H 0.8140 0.6666 0.3088 0.064 Uiso 0.68(2) 1 calc R U P A 1
H10B H 0.8351 0.5581 0.2884 0.064 Uiso 0.68(2) 1 calc R U P A 1
H10C H 0.8468 0.5712 0.2608 0.064 Uiso 0.32(2) 1 calc R U P A 2
H10D H 0.8151 0.6275 0.3209 0.064 Uiso 0.32(2) 1 calc R U P A 2
C12 C 0.6468(6) 0.3799(5) 0.1501(3) 0.0370(16) Uani 1 1 d . . . . .
C13 C 0.7072(6) 0.2947(5) 0.1321(3) 0.0362(16) Uani 1 1 d . . . . .
C14 C 0.8040(7) 0.3221(6) 0.0801(3) 0.0448(18) Uani 1 1 d . . . . .
H14 H 0.8442 0.2667 0.0664 0.054 Uiso 1 1 calc R U . . .
C15 C 0.8436(7) 0.4264(6) 0.0478(3) 0.0466(18) Uani 1 1 d . . . . .
H15 H 0.9104 0.4415 0.0121 0.056 Uiso 1 1 calc R U . . .
C16 C 0.7900(7) 0.5103(6) 0.0652(3) 0.0474(19) Uani 1 1 d D . . . .
C17 C 0.6932(6) 0.4859(5) 0.1153(3) 0.0421(17) Uani 1 1 d . . . . .
H17 H 0.6548 0.5433 0.1275 0.050 Uiso 1 1 calc R U . . .
C20 C 0.4026(7) 0.3727(5) 0.4279(3) 0.0451(18) Uani 1 1 d . . . . .
H20 H 0.4412 0.3358 0.3974 0.054 Uiso 1 1 calc R U . . .
C21 C 0.4398(8) 0.3669(6) 0.4881(4) 0.060(2) Uani 1 1 d . . . . .
H21 H 0.4994 0.3238 0.4995 0.072 Uiso 1 1 calc R U . . .
C22 C 0.3874(7) 0.4253(6) 0.5301(3) 0.054(2) Uani 1 1 d . . . . .
H22 H 0.4110 0.4226 0.5712 0.065 Uiso 1 1 calc R U . . .
C23 C 0.2993(7) 0.4890(6) 0.5126(3) 0.0465(19) Uani 1 1 d . . . . .
C24 C 0.2436(7) 0.5551(6) 0.5515(4) 0.0488(19) Uani 1 1 d . . . . .
H24 H 0.2672 0.5585 0.5915 0.059 Uiso 1 1 calc R U . . .
C25 C 0.1608(7) 0.6111(6) 0.5336(3) 0.051(2) Uani 1 1 d . . . . .
H25 H 0.1282 0.6568 0.5597 0.061 Uiso 1 1 calc R U . . .
C26 C 0.1170(7) 0.6059(5) 0.4751(3) 0.0437(18) Uani 1 1 d . . . . .
C27 C 0.0242(7) 0.6592(5) 0.4549(4) 0.0475(19) Uani 1 1 d . . . . .
H27 H -0.0145 0.7040 0.4798 0.057 Uiso 1 1 calc R U . . .
C28 C -0.0089(6) 0.6462(5) 0.4007(3) 0.0451(18) Uani 1 1 d . . . . .
H28 H -0.0730 0.6797 0.3878 0.054 Uiso 1 1 calc R U . . .
C29 C 0.0513(6) 0.5830(5) 0.3630(3) 0.0398(16) Uani 1 1 d . . . . .
H29 H 0.0281 0.5769 0.3235 0.048 Uiso 1 1 calc R U . . .
C30 C 0.1722(6) 0.5416(5) 0.4350(3) 0.0355(16) Uani 1 1 d . . . . .
C31 C 0.2648(6) 0.4856(5) 0.4532(3) 0.0381(16) Uani 1 1 d . . . . .
C32 C 0.1388(6) 0.2261(5) 0.4230(3) 0.0412(17) Uani 1 1 d . . . . .
H32 H 0.1900 0.2286 0.4510 0.049 Uiso 1 1 calc R U . . .
C33 C 0.0618(6) 0.1396(5) 0.4439(3) 0.0449(18) Uani 1 1 d . . . . .
H33 H 0.0607 0.0830 0.4851 0.054 Uiso 1 1 calc R U . . .
C34 C -0.0140(7) 0.1360(6) 0.4044(3) 0.0486(19) Uani 1 1 d . . . . .
H34 H -0.0689 0.0773 0.4189 0.058 Uiso 1 1 calc R U . . .
C35 C -0.0105(7) 0.2183(6) 0.3429(4) 0.0483(19) Uani 1 1 d . . . . .
C36 C -0.0859(8) 0.2209(7) 0.2979(4) 0.057(2) Uani 1 1 d . . . . .
H36 H -0.1422 0.1642 0.3097 0.068 Uiso 1 1 calc R U . . .
C37 C -0.0767(7) 0.3034(6) 0.2390(4) 0.0503(19) Uani 1 1 d . . . . .
H37 H -0.1288 0.3053 0.2110 0.060 Uiso 1 1 calc R U . . .
C38 C 0.0104(7) 0.3881(6) 0.2183(4) 0.0485(19) Uani 1 1 d . . . . .
C39 C 0.0244(9) 0.4748(7) 0.1578(4) 0.069(3) Uani 1 1 d . . . . .
H39 H -0.0252 0.4797 0.1278 0.083 Uiso 1 1 calc R U . . .
C40 C 0.1093(9) 0.5524(6) 0.1418(3) 0.065(3) Uani 1 1 d . . . . .
H40 H 0.1199 0.6110 0.1006 0.078 Uiso 1 1 calc R U . . .
C41 C 0.1808(7) 0.5440(6) 0.1876(3) 0.049(2) Uani 1 1 d . . . . .
H41 H 0.2423 0.5960 0.1751 0.059 Uiso 1 1 calc R U . . .
C42 C 0.0819(6) 0.3897(5) 0.2619(3) 0.0381(16) Uani 1 1 d . . . . .
C43 C 0.0719(7) 0.3029(5) 0.3254(3) 0.0408(17) Uani 1 1 d . . . . .
C44 C 0.4797(7) 0.3285(5) 0.0482(3) 0.0446(18) Uani 1 1 d . . . . .
H44 H 0.4486 0.3672 0.0794 0.054 Uiso 1 1 calc R U . . .
C45 C 0.4932(7) 0.3779(6) -0.0232(4) 0.054(2) Uani 1 1 d . . . . .
H45 H 0.4676 0.4474 -0.0394 0.065 Uiso 1 1 calc R U . . .
C46 C 0.5431(8) 0.3265(6) -0.0697(3) 0.059(2) Uani 1 1 d . . . . .
H46 H 0.5555 0.3608 -0.1181 0.071 Uiso 1 1 calc R U . . .
C47 C 0.5745(7) 0.2242(6) -0.0445(3) 0.050(2) Uani 1 1 d . . . . .
C48 C 0.6262(9) 0.1604(7) -0.0872(4) 0.075(3) Uani 1 1 d . . . . .
H48 H 0.6401 0.1897 -0.1361 0.090 Uiso 1 1 calc R U . . .
C49 C 0.6548(10) 0.0621(7) -0.0604(4) 0.080(3) Uani 1 1 d . . . . .
H49 H 0.6905 0.0242 -0.0910 0.096 Uiso 1 1 calc R U . . .
C50 C 0.6348(10) 0.0099(7) 0.0123(4) 0.075(3) Uani 1 1 d . . . . .
C51 C 0.6627(10) -0.0945(7) 0.0439(4) 0.081(3) Uani 1 1 d . . . . .
H51 H 0.7019 -0.1356 0.0164 0.097 Uiso 1 1 calc R U . . .
C52 C 0.6333(9) -0.1366(6) 0.1142(4) 0.066(3) Uani 1 1 d . . . . .
H52 H 0.6467 -0.2089 0.1358 0.079 Uiso 1 1 calc R U . . .
C53 C 0.5837(7) -0.0723(5) 0.1534(4) 0.0465(18) Uani 1 1 d . . . . .
H53 H 0.5642 -0.1022 0.2024 0.056 Uiso 1 1 calc R U . . .
C54 C 0.5848(7) 0.0700(6) 0.0563(3) 0.0460(19) Uani 1 1 d . . . . .
C55 C 0.5575(7) 0.1769(5) 0.0278(3) 0.0434(18) Uani 1 1 d . . . . .
C56 C 0.2533(7) 0.1323(6) 0.1696(3) 0.048(2) Uani 1 1 d . . . . .
H56 H 0.2749 0.1806 0.1241 0.058 Uiso 1 1 calc R U . . .
C57 C 0.1403(7) 0.1023(7) 0.1980(4) 0.058(2) Uani 1 1 d . . . . .
H57 H 0.0864 0.1283 0.1716 0.069 Uiso 1 1 calc R U . . .
C58 C 0.1064(8) 0.0356(6) 0.2638(4) 0.056(2) Uani 1 1 d . . . . .
H58 H 0.0290 0.0160 0.2842 0.067 Uiso 1 1 calc R U . . .
C59 C 0.1886(6) -0.0038(6) 0.3011(3) 0.0406(16) Uani 1 1 d . . . . .
C60 C 0.1611(8) -0.0802(6) 0.3698(4) 0.056(2) Uani 1 1 d . . . . .
H60 H 0.0850 -0.1052 0.3912 0.067 Uiso 1 1 calc R U . . .
C61 C 0.2414(7) -0.1161(6) 0.4036(3) 0.0486(19) Uani 1 1 d . . . . .
H61 H 0.2212 -0.1633 0.4495 0.058 Uiso 1 1 calc R U . . .
C62 C 0.3569(7) -0.0844(5) 0.3715(3) 0.0446(18) Uani 1 1 d . . . . .
C63 C 0.4463(7) -0.1191(5) 0.4024(3) 0.049(2) Uani 1 1 d . . . . .
H63 H 0.4322 -0.1704 0.4471 0.058 Uiso 1 1 calc R U . . .
C64 C 0.5519(7) -0.0806(6) 0.3695(3) 0.0434(17) Uani 1 1 d . . . . .
H64 H 0.6125 -0.1065 0.3901 0.052 Uiso 1 1 calc R U . . .
C65 C 0.5726(6) -0.0032(5) 0.3057(3) 0.0394(17) Uani 1 1 d . . . . .
H65 H 0.6477 0.0254 0.2842 0.047 Uiso 1 1 calc R U . . .
C66 C 0.3859(7) -0.0069(5) 0.3048(3) 0.0419(17) Uani 1 1 d . . . . .
C67 C 0.2984(6) 0.0281(5) 0.2689(3) 0.0384(16) Uani 1 1 d . . . . .
C11 C 0.8783(11) 0.6929(15) 0.2056(6) 0.060(4) Uani 0.68(2) 1 d D U P A 1
H11A H 0.8459 0.7616 0.1885 0.090 Uiso 0.68(2) 1 calc R U P A 1
H11B H 0.8816 0.6519 0.1726 0.090 Uiso 0.68(2) 1 calc R U P A 1
H11C H 0.9542 0.7064 0.2107 0.090 Uiso 0.68(2) 1 calc R U P A 1
C18 C 0.8398(10) 0.6283(8) 0.0341(5) 0.049(3) Uani 0.736(11) 1 d D . P B 1
H18A H 0.7923 0.6739 0.0579 0.059 Uiso 0.736(11) 1 calc R U P B 1
H18B H 0.9159 0.6328 0.0427 0.059 Uiso 0.736(11) 1 calc R U P B 1
C19 C 0.8470(12) 0.6701(9) -0.0408(5) 0.070(4) Uani 0.736(11) 1 d D . P B 1
H19A H 0.8859 0.7419 -0.0590 0.105 Uiso 0.736(11) 1 calc R U P B 1
H19B H 0.7712 0.6742 -0.0492 0.105 Uiso 0.736(11) 1 calc R U P B 1
H19C H 0.8889 0.6219 -0.0642 0.105 Uiso 0.736(11) 1 calc R U P B 1
C11' C 0.856(3) 0.738(2) 0.2224(16) 0.060(4) Uani 0.32(2) 1 d D . P A 2
H11D H 0.9384 0.7414 0.2149 0.090 Uiso 0.32(2) 1 calc R U P A 2
H11E H 0.8270 0.7966 0.2406 0.090 Uiso 0.32(2) 1 calc R U P A 2
H11F H 0.8355 0.7460 0.1783 0.090 Uiso 0.32(2) 1 calc R U P A 2
C18' C 0.815(3) 0.6202(18) 0.0056(12) 0.049(3) Uani 0.264(11) 1 d D . P B 2
H18C H 0.7449 0.6510 -0.0058 0.059 Uiso 0.264(11) 1 calc R U P B 2
H18D H 0.8663 0.6135 -0.0368 0.059 Uiso 0.264(11) 1 calc R U P B 2
C19' C 0.873(3) 0.688(2) 0.0435(15) 0.070(4) Uani 0.264(11) 1 d D . P B 2
H19D H 0.8932 0.7620 0.0129 0.105 Uiso 0.264(11) 1 calc R U P B 2
H19E H 0.9415 0.6549 0.0543 0.105 Uiso 0.264(11) 1 calc R U P B 2
H19F H 0.8211 0.6897 0.0864 0.105 Uiso 0.264(11) 1 calc R U P B 2
Cl03 Cl 0.15671(12) 0.11592(11) 0.60790(6) 0.0259(3) Uani 1 1 d . . . . .
O1S O 0.3090(5) -0.0055(4) 0.5214(3) 0.0648(16) Uani 1 1 d . . . . .
H1S H 0.2567 0.0320 0.5529 0.078 Uiso 1 1 d R U . . .
C1S C 0.3765(7) 0.0789(6) 0.4706(4) 0.053(2) Uani 1 1 d . . . . .
H1SA H 0.3514 0.0928 0.4273 0.079 Uiso 1 1 calc R U . . .
H1SB H 0.4548 0.0598 0.4630 0.079 Uiso 1 1 calc R U . . .
H1SC H 0.3707 0.1436 0.4856 0.079 Uiso 1 1 calc R U . . .
O2S O 0.6505(5) 0.2134(4) 0.4204(3) 0.0663(17) Uani 1 1 d . . . . .
H2S H 0.6581 0.1382 0.4516 0.080 Uiso 1 1 d R U . . .
C2S C 0.6251(7) 0.2306(7) 0.3543(3) 0.057(2) Uani 1 1 d . . . . .
H2SA H 0.5483 0.2016 0.3605 0.085 Uiso 1 1 calc R U . . .
H2SB H 0.6781 0.1943 0.3270 0.085 Uiso 1 1 calc R U . . .
H2SC H 0.6316 0.3078 0.3299 0.085 Uiso 1 1 calc R U . . .
O3S O 0.2672(5) 0.7879(4) 0.2527(3) 0.0586(15) Uani 1 1 d . . . . .
H3S H 0.2941 0.7127 0.2699 0.070 Uiso 1 1 d R U . . .
C3S C 0.1672(9) 0.7982(7) 0.2342(5) 0.079(3) Uani 1 1 d . . . . .
H3SA H 0.1679 0.8687 0.2001 0.118 Uiso 1 1 calc R U . . .
H3SB H 0.1066 0.7920 0.2751 0.118 Uiso 1 1 calc R U . . .
H3SC H 0.1548 0.7415 0.2138 0.118 Uiso 1 1 calc R U . . .

loop_
_atom_site_aniso_label
_atom_site_aniso_U_11
_atom_site_aniso_U_22
_atom_site_aniso_U_33
_atom_site_aniso_U_23
_atom_site_aniso_U_13
_atom_site_aniso_U_12
Ni01 0.0355(6) 0.0318(5) 0.0360(4) -0.0150(3) -0.0043(4) 0.0036(4)
Ni02 0.0429(6) 0.0317(5) 0.0310(4) -0.0130(3) -0.0043(4) 0.0053(4)
O1 0.039(3) 0.031(2) 0.045(2) -0.0176(17) -0.003(2) 0.009(2)
O2 0.046(3) 0.039(3) 0.039(2) -0.0151(17) 0.000(2) 0.011(2)
N1 0.028(3) 0.029(3) 0.041(2) -0.011(2) -0.001(2) 0.001(2)
N2 0.034(4) 0.028(3) 0.039(2) -0.0161(19) -0.005(2) 0.005(2)
N3 0.034(4) 0.030(3) 0.043(3) -0.015(2) -0.009(3) 0.002(3)
N4 0.029(3) 0.040(3) 0.040(2) -0.018(2) 0.002(2) 0.002(3)
N5 0.027(3) 0.037(3) 0.035(2) -0.018(2) 0.003(2) 0.003(2)
N6 0.051(4) 0.036(3) 0.039(2) -0.020(2) -0.009(3) 0.004(3)
N7 0.047(4) 0.038(3) 0.037(3) -0.007(2) -0.011(3) 0.005(3)
N8 0.048(4) 0.042(3) 0.034(2) -0.014(2) -0.004(3) 0.003(3)
N9 0.050(4) 0.039(3) 0.043(3) -0.022(2) -0.008(3) 0.008(3)
N10 0.042(4) 0.026(3) 0.038(2) -0.0135(19) -0.005(3) 0.002(3)
C1 0.036(4) 0.027(3) 0.039(3) -0.018(2) -0.002(3) 0.005(3)
C2 0.039(5) 0.031(4) 0.041(3) -0.012(2) -0.007(3) 0.004(3)
C3 0.031(4) 0.033(4) 0.038(3) -0.015(2) -0.003(3) 0.012(3)
C4 0.038(4) 0.028(3) 0.036(3) -0.012(2) -0.003(3) 0.008(3)
C5 0.030(4) 0.030(4) 0.037(3) -0.011(2) -0.004(3) -0.004(3)
C6 0.047(5) 0.034(4) 0.046(3) -0.015(3) -0.010(3) 0.015(3)
C7 0.038(5) 0.035(4) 0.050(3) -0.019(3) -0.009(3) 0.003(3)
C8 0.051(5) 0.043(4) 0.042(3) -0.011(3) -0.012(3) -0.002(4)
C9 0.036(4) 0.038(4) 0.040(3) -0.013(2) -0.010(3) 0.005(3)
C10 0.049(6) 0.061(5) 0.061(4) -0.035(3) -0.011(4) -0.001(4)
C12 0.041(5) 0.038(4) 0.031(3) -0.012(2) -0.004(3) 0.004(3)
C13 0.038(4) 0.043(4) 0.029(3) -0.015(2) -0.005(3) 0.004(3)
C14 0.054(5) 0.050(4) 0.033(3) -0.020(3) -0.005(3) 0.013(4)
C15 0.043(5) 0.050(5) 0.044(3) -0.014(3) -0.005(3) 0.002(4)
C16 0.042(5) 0.044(4) 0.045(3) -0.009(3) 0.007(3) -0.007(4)
C17 0.044(5) 0.034(4) 0.045(3) -0.011(3) -0.007(3) 0.003(3)
C20 0.051(5) 0.036(4) 0.054(3) -0.015(3) -0.019(4) 0.004(3)
C21 0.069(7) 0.056(5) 0.058(4) -0.009(3) -0.031(4) -0.003(4)
C22 0.055(6) 0.064(5) 0.044(3) -0.014(3) -0.015(4) -0.003(4)
C23 0.055(5) 0.045(4) 0.038(3) -0.016(3) -0.002(3) -0.011(4)
C24 0.049(5) 0.050(5) 0.049(3) -0.023(3) -0.004(4) -0.005(4)
C25 0.066(6) 0.041(4) 0.046(3) -0.027(3) 0.005(4) -0.013(4)
C26 0.044(5) 0.039(4) 0.042(3) -0.017(3) 0.008(3) -0.008(3)
C27 0.047(5) 0.038(4) 0.055(4) -0.025(3) 0.009(4) 0.001(4)
C28 0.035(5) 0.040(4) 0.058(4) -0.015(3) -0.004(3) 0.009(3)
C29 0.033(4) 0.034(4) 0.049(3) -0.015(3) 0.000(3) 0.004(3)
C30 0.042(5) 0.031(4) 0.036(3) -0.019(2) -0.003(3) 0.004(3)
C31 0.041(5) 0.027(4) 0.038(3) -0.008(2) 0.006(3) -0.011(3)
C32 0.035(4) 0.045(4) 0.045(3) -0.020(3) -0.005(3) 0.002(3)
C33 0.043(5) 0.040(4) 0.042(3) -0.009(3) 0.005(3) -0.011(3)
C34 0.050(5) 0.037(4) 0.053(4) -0.012(3) -0.002(4) -0.017(4)
C35 0.052(5) 0.042(4) 0.054(4) -0.025(3) -0.005(4) 0.000(4)
C36 0.055(6) 0.058(5) 0.063(4) -0.025(3) -0.017(4) 0.000(4)
C37 0.041(5) 0.063(5) 0.060(4) -0.031(3) -0.020(4) 0.013(4)
C38 0.055(6) 0.049(5) 0.055(4) -0.028(3) -0.024(4) 0.014(4)
C39 0.092(8) 0.063(6) 0.057(4) -0.012(4) -0.039(5) 0.000(5)
C40 0.098(8) 0.053(5) 0.039(3) -0.004(3) -0.018(4) -0.002(5)
C41 0.065(6) 0.043(4) 0.039(3) -0.015(3) -0.010(3) 0.001(4)
C42 0.032(4) 0.040(4) 0.045(3) -0.021(3) -0.005(3) 0.010(3)
C43 0.048(5) 0.037(4) 0.046(3) -0.025(3) -0.011(3) 0.003(3)
C44 0.054(5) 0.043(4) 0.042(3) -0.017(3) -0.014(3) 0.014(4)
C45 0.077(7) 0.039(4) 0.051(4) -0.005(3) -0.032(4) 0.006(4)
C46 0.086(7) 0.056(5) 0.035(3) -0.010(3) -0.016(4) 0.003(4)
C47 0.063(6) 0.049(5) 0.034(3) -0.015(3) 0.001(3) -0.001(4)
C48 0.120(9) 0.069(6) 0.035(3) -0.019(3) -0.006(4) 0.005(6)
C49 0.124(10) 0.067(6) 0.042(4) -0.026(3) 0.011(5) 0.024(6)
C50 0.123(10) 0.048(5) 0.048(4) -0.024(3) 0.006(5) 0.019(5)
C51 0.137(10) 0.052(5) 0.058(4) -0.035(4) -0.010(6) 0.036(6)
C52 0.096(8) 0.038(5) 0.062(4) -0.018(3) -0.013(5) 0.011(5)
C53 0.047(5) 0.035(4) 0.052(4) -0.011(3) -0.003(4) 0.006(3)
C54 0.049(5) 0.051(5) 0.037(3) -0.019(3) -0.001(3) 0.016(4)
C55 0.053(5) 0.041(4) 0.033(3) -0.015(3) 0.001(3) -0.002(3)
C56 0.061(6) 0.044(4) 0.050(3) -0.020(3) -0.025(4) 0.024(4)
C57 0.041(6) 0.067(6) 0.079(5) -0.033(4) -0.027(4) 0.019(4)
C58 0.061(6) 0.056(5) 0.055(4) -0.023(3) -0.014(4) -0.001(4)
C59 0.032(4) 0.047(4) 0.051(3) -0.028(3) -0.009(3) 0.000(3)
C60 0.055(6) 0.042(4) 0.056(4) -0.010(3) 0.011(4) -0.013(4)
C61 0.048(5) 0.044(4) 0.044(3) -0.005(3) -0.002(3) -0.008(4)
C62 0.051(5) 0.040(4) 0.042(3) -0.011(3) -0.009(3) -0.010(4)
C63 0.065(6) 0.038(4) 0.044(3) -0.009(3) -0.019(4) 0.013(4)
C64 0.045(5) 0.047(4) 0.043(3) -0.018(3) -0.013(3) 0.009(4)
C65 0.044(5) 0.043(4) 0.037(3) -0.020(3) -0.009(3) 0.011(3)
C66 0.054(5) 0.034(4) 0.036(3) -0.012(2) -0.006(3) -0.004(3)
C67 0.046(5) 0.033(4) 0.038(3) -0.015(2) -0.005(3) -0.001(3)
C11 0.021(6) 0.086(10) 0.074(7) -0.031(6) -0.003(5) 0.011(6)
C18 0.054(7) 0.048(6) 0.043(5) -0.018(4) 0.001(5) -0.007(5)
C19 0.084(10) 0.058(7) 0.053(5) 0.001(4) -0.011(6) 0.001(6)
C11' 0.021(6) 0.086(10) 0.074(7) -0.031(6) -0.003(5) 0.011(6)
C18' 0.054(7) 0.048(6) 0.043(5) -0.018(4) 0.001(5) -0.007(5)
C19' 0.084(10) 0.058(7) 0.053(5) 0.001(4) -0.011(6) 0.001(6)
Cl03 0.0134(8) 0.0277(8) 0.0376(6) -0.0152(5) -0.0004(5) 0.0053(6)
O1S 0.078(5) 0.051(3) 0.062(3) -0.015(2) -0.011(3) 0.000(3)
C1S 0.058(6) 0.047(5) 0.058(4) -0.019(3) -0.018(4) 0.009(4)
O2S 0.087(5) 0.058(4) 0.055(3) -0.016(2) -0.020(3) 0.003(3)
C2S 0.052(6) 0.068(5) 0.046(4) -0.015(3) -0.006(4) 0.004(4)
O3S 0.059(4) 0.053(3) 0.063(3) -0.013(2) -0.019(3) 0.005(3)
C3S 0.097(9) 0.066(6) 0.069(5) -0.010(4) -0.024(6) 0.002(6)

loop_
_atom_type_symbol
_atom_type_description
_atom_type_scat_dispersion_real
_atom_type_scat_dispersion_imag
_atom_type_scat_source
C C 0.0033 0.0016 'International Tables Vol C Tables 4.2.6.8 and 6.1.1.4'
H H 0.0000 0.0000 'International Tables Vol C Tables 4.2.6.8 and 6.1.1.4'
Cl Cl 0.1484 0.1585 'International Tables Vol C Tables 4.2.6.8 and 6.1.1.4'
N N 0.0061 0.0033 'International Tables Vol C Tables 4.2.6.8 and 6.1.1.4'
Ni Ni 0.3393 1.1124 'International Tables Vol C Tables 4.2.6.8 and 6.1.1.4'
O O 0.0106 0.0060 'International Tables Vol C Tables 4.2.6.8 and 6.1.1.4'

loop_
_geom_angle_atom_site_label_1
_geom_angle_atom_site_label_2
_geom_angle_atom_site_label_3
_geom_angle
_geom_angle_site_symmetry_1
_geom_angle_site_symmetry_3
_geom_angle_publ_flag
O1 Ni01 N1 88.15(19) . . ?
O1 Ni01 N3 93.54(19) . . ?
O1 Ni01 N4 88.30(19) . . ?
O1 Ni01 N5 170.88(19) . . ?
O1 Ni01 N6 92.1(2) . . ?
N1 Ni01 N3 95.0(2) . . ?
N1 Ni01 N4 172.8(2) . . ?
N1 Ni01 N5 93.8(2) . . ?
N1 Ni01 N6 93.5(2) . . ?
N3 Ni01 N4 79.0(2) . . ?
N3 Ni01 N5 95.15(19) . . ?
N5 Ni01 N4 90.7(2) . . ?
N6 Ni01 N3 169.9(2) . . ?
N6 Ni01 N4 92.9(2) . . ?
N6 Ni01 N5 78.9(2) . . ?
O2 Ni02 N7 92.1(2) . . ?
O2 Ni02 N8 87.8(2) . . ?
O2 Ni02 N9 172.65(18) . . ?
O2 Ni02 N10 95.2(2) . . ?
N2 Ni02 O2 87.2(2) . . ?
N2 Ni02 N7 95.0(2) . . ?
N2 Ni02 N8 171.7(2) . . ?
N2 Ni02 N9 89.4(2) . . ?
N2 Ni02 N10 96.63(19) . . ?
N7 Ni02 N8 78.5(2) . . ?
N7 Ni02 N9 94.7(2) . . ?
N9 Ni02 N8 96.3(2) . . ?
N10 Ni02 N7 166.5(2) . . ?
N10 Ni02 N8 90.43(19) . . ?
N10 Ni02 N9 78.7(2) . . ?
C5 O1 Ni01 117.8(4) . . ?
C13 O2 Ni02 119.0(4) . . ?
C1 N1 Ni01 128.6(5) . . ?
C1 N1 C2 105.6(6) . . ?
C2 N1 Ni01 124.1(4) . . ?
C1 N2 Ni02 128.6(4) . . ?
C1 N2 C3 105.4(5) . . ?
C3 N2 Ni02 125.5(5) . . ?
C20 N3 Ni01 127.6(5) . . ?
C20 N3 C31 119.0(6) . . ?
C31 N3 Ni01 113.1(4) . . ?
C29 N4 Ni01 129.8(5) . . ?
C29 N4 C30 118.7(6) . . ?
C30 N4 Ni01 110.8(4) . . ?
C32 N5 Ni01 129.1(5) . . ?
C32 N5 C43 118.5(6) . . ?
C43 N5 Ni01 112.4(4) . . ?
C41 N6 Ni01 127.8(5) . . ?
C41 N6 C42 117.5(6) . . ?
C42 N6 Ni01 114.7(4) . . ?
C44 N7 Ni02 127.8(5) . . ?
C44 N7 C55 118.6(5) . . ?
C55 N7 Ni02 113.3(4) . . ?
C53 N8 Ni02 129.4(4) . . ?
C53 N8 C54 118.5(6) . . ?
C54 N8 Ni02 112.0(5) . . ?
C56 N9 Ni02 129.5(5) . . ?
C56 N9 C67 116.8(6) . . ?
C67 N9 Ni02 113.0(5) . . ?
C65 N10 Ni02 128.5(5) . . ?
C65 N10 C66 117.4(5) . . ?
C66 N10 Ni02 114.1(4) . . ?
N1 C1 N2 113.4(6) . . ?
N1 C1 H1 123.3 . . ?
N2 C1 H1 123.3 . . ?
N1 C2 C3 108.0(6) . . ?
N1 C2 C4 119.7(6) . . ?
C3 C2 C4 132.0(7) . . ?
N2 C3 C2 107.6(6) . . ?
N2 C3 C12 120.5(6) . . ?
C2 C3 C12 131.6(6) . . ?
C5 C4 C2 120.4(6) . . ?
C9 C4 C2 119.1(6) . . ?
C9 C4 C5 120.4(6) . . ?
O1 C5 C4 123.2(6) . . ?
O1 C5 C6 120.8(6) . . ?
C6 C5 C4 116.0(6) . . ?
C5 C6 H6 117.7 . . ?
C7 C6 C5 124.6(7) . . ?
C7 C6 H6 117.7 . . ?
C6 C7 H7 120.3 . . ?
C6 C7 C8 119.5(7) . . ?
C8 C7 H7 120.3 . . ?
C7 C8 C10 121.2(7) . . ?
C9 C8 C7 116.7(7) . . ?
C9 C8 C10 122.1(7) . . ?
C4 C9 C8 122.8(7) . . ?
C4 C9 H9 118.6 . . ?
C8 C9 H9 118.6 . . ?
C8 C10 H10A 108.7 . . ?
C8 C10 H10B 108.7 . . ?
C8 C10 H10C 109.9 . . ?
C8 C10 H10D 109.9 . . ?
C8 C10 C11' 108.8(13) . . ?
H10A C10 H10B 107.6 . . ?
H10C C10 H10D 108.3 . . ?
C11 C10 C8 114.0(8) . . ?
C11 C10 H10A 108.7 . . ?
C11 C10 H10B 108.7 . . ?
C11' C10 H10C 109.9 . . ?
C11' C10 H10D 109.9 . . ?
C13 C12 C3 123.0(6) . . ?
C17 C12 C3 119.6(6) . . ?
C17 C12 C13 117.4(6) . . ?
O2 C13 C12 121.1(6) . . ?
O2 C13 C14 121.1(6) . . ?
C14 C13 C12 117.8(6) . . ?
C13 C14 H14 119.1 . . ?
C15 C14 C13 121.8(7) . . ?
C15 C14 H14 119.1 . . ?
C14 C15 H15 118.9 . . ?
C14 C15 C16 122.1(7) . . ?
C16 C15 H15 118.9 . . ?
C15 C16 C18 122.8(8) . . ?
C15 C16 C18' 114.1(13) . . ?
C17 C16 C15 117.4(7) . . ?
C17 C16 C18 119.7(8) . . ?
C17 C16 C18' 122.7(14) . . ?
C12 C17 H17 118.3 . . ?
C16 C17 C12 123.4(7) . . ?
C16 C17 H17 118.3 . . ?
N3 C20 H20 118.6 . . ?
N3 C20 C21 122.9(8) . . ?
C21 C20 H20 118.6 . . ?
C20 C21 H21 120.9 . . ?
C22 C21 C20 118.2(8) . . ?
C22 C21 H21 120.9 . . ?
C21 C22 H22 119.8 . . ?
C21 C22 C23 120.4(7) . . ?
C23 C22 H22 119.8 . . ?
C22 C23 C24 124.1(7) . . ?
C31 C23 C22 117.1(7) . . ?
C31 C23 C24 118.8(7) . . ?
C23 C24 H24 119.2 . . ?
C25 C24 C23 121.5(7) . . ?
C25 C24 H24 119.2 . . ?
C24 C25 H25 118.9 . . ?
C24 C25 C26 122.2(7) . . ?
C26 C25 H25 118.9 . . ?
C27 C26 C25 125.5(7) . . ?
C27 C26 C30 117.4(6) . . ?
C30 C26 C25 117.2(7) . . ?
C26 C27 H27 120.2 . . ?
C28 C27 C26 119.6(7) . . ?
C28 C27 H27 120.2 . . ?
C27 C28 H28 120.2 . . ?
C27 C28 C29 119.6(7) . . ?
C29 C28 H28 120.2 . . ?
N4 C29 C28 123.1(7) . . ?
N4 C29 H29 118.4 . . ?
C28 C29 H29 118.4 . . ?
N4 C30 C26 121.5(6) . . ?
N4 C30 C31 118.6(6) . . ?
C31 C30 C26 119.8(6) . . ?
N3 C31 C23 122.2(7) . . ?
N3 C31 C30 117.4(6) . . ?
C23 C31 C30 120.3(7) . . ?
N5 C32 H32 118.6 . . ?
N5 C32 C33 122.8(7) . . ?
C33 C32 H32 118.6 . . ?
C32 C33 H33 120.5 . . ?
C32 C33 C34 119.1(6) . . ?
C34 C33 H33 120.5 . . ?
C33 C34 H34 119.9 . . ?
C33 C34 C35 120.3(6) . . ?
C35 C34 H34 119.9 . . ?
C34 C35 C36 124.1(7) . . ?
C34 C35 C43 116.5(7) . . ?
C43 C35 C36 119.3(6) . . ?
C35 C36 H36 119.7 . . ?
C37 C36 C35 120.6(7) . . ?
C37 C36 H36 119.7 . . ?
C36 C37 H37 119.5 . . ?
C36 C37 C38 121.1(7) . . ?
C38 C37 H37 119.5 . . ?
C39 C38 C37 123.5(7) . . ?
C42 C38 C37 119.5(6) . . ?
C42 C38 C39 116.8(7) . . ?
C38 C39 H39 120.0 . . ?
C40 C39 C38 120.0(7) . . ?
C40 C39 H39 120.0 . . ?
C39 C40 H40 120.6 . . ?
C39 C40 C41 118.9(6) . . ?
C41 C40 H40 120.6 . . ?
N6 C41 C40 122.6(7) . . ?
N6 C41 H41 118.7 . . ?
C40 C41 H41 118.7 . . ?
N6 C42 C38 124.0(6) . . ?
N6 C42 C43 116.2(6) . . ?
C38 C42 C43 119.8(6) . . ?
N5 C43 C35 122.8(6) . . ?
N5 C43 C42 117.6(6) . . ?
C35 C43 C42 119.6(6) . . ?
N7 C44 H44 119.0 . . ?
N7 C44 C45 121.9(7) . . ?
C45 C44 H44 119.0 . . ?
C44 C45 H45 119.8 . . ?
C46 C45 C44 120.5(7) . . ?
C46 C45 H45 119.8 . . ?
C45 C46 H46 120.9 . . ?
C45 C46 C47 118.2(6) . . ?
C47 C46 H46 120.9 . . ?
C46 C47 C48 124.2(6) . . ?
C46 C47 C55 119.3(7) . . ?
C55 C47 C48 116.5(7) . . ?
C47 C48 H48 119.1 . . ?
C49 C48 C47 121.8(7) . . ?
C49 C48 H48 119.1 . . ?
C48 C49 H49 118.3 . . ?
C48 C49 C50 123.4(8) . . ?
C50 C49 H49 118.3 . . ?
C51 C50 C49 126.0(8) . . ?
C51 C50 C54 117.2(7) . . ?
C54 C50 C49 116.7(7) . . ?
C50 C51 H51 120.1 . . ?
C52 C51 C50 119.9(8) . . ?
C52 C51 H51 120.1 . . ?
C51 C52 H52 120.5 . . ?
C51 C52 C53 118.9(7) . . ?
C53 C52 H52 120.5 . . ?
N8 C53 C52 123.4(6) . . ?
N8 C53 H53 118.3 . . ?
C52 C53 H53 118.3 . . ?
N8 C54 C50 121.9(7) . . ?
N8 C54 C55 118.0(6) . . ?
C50 C54 C55 120.1(6) . . ?
N7 C55 C47 121.4(6) . . ?
N7 C55 C54 117.2(5) . . ?
C47 C55 C54 121.3(7) . . ?
N9 C56 H56 118.5 . . ?
N9 C56 C57 122.9(6) . . ?
C57 C56 H56 118.5 . . ?
C56 C57 H57 120.0 . . ?
C58 C57 C56 119.9(7) . . ?
C58 C57 H57 120.0 . . ?
C57 C58 H58 120.7 . . ?
C57 C58 C59 118.7(8) . . ?
C59 C58 H58 120.7 . . ?
C58 C59 C60 122.6(7) . . ?
C67 C59 C58 117.7(6) . . ?
C67 C59 C60 119.6(7) . . ?
C59 C60 H60 119.5 . . ?
C61 C60 C59 121.0(7) . . ?
C61 C60 H60 119.5 . . ?
C60 C61 H61 119.6 . . ?
C60 C61 C62 120.9(6) . . ?
C62 C61 H61 119.6 . . ?
C63 C62 C61 124.8(6) . . ?
C63 C62 C66 115.9(7) . . ?
C66 C62 C61 119.2(6) . . ?
C62 C63 H63 119.8 . . ?
C64 C63 C62 120.4(6) . . ?
C64 C63 H63 119.8 . . ?
C63 C64 H64 120.0 . . ?
C63 C64 C65 120.1(7) . . ?
C65 C64 H64 120.0 . . ?
N10 C65 C64 122.8(7) . . ?
N10 C65 H65 118.6 . . ?
C64 C65 H65 118.6 . . ?
N10 C66 C62 123.3(6) . . ?
N10 C66 C67 118.1(5) . . ?
C62 C66 C67 118.6(6) . . ?
N9 C67 C66 115.7(6) . . ?
C59 C67 N9 123.9(6) . . ?
C59 C67 C66 120.4(5) . . ?
C10 C11 H11A 109.5 . . ?
C10 C11 H11B 109.5 . . ?
C10 C11 H11C 109.5 . . ?
H11A C11 H11B 109.5 . . ?
H11A C11 H11C 109.5 . . ?
H11B C11 H11C 109.5 . . ?
C16 C18 H18A 109.1 . . ?
C16 C18 H18B 109.1 . . ?
H18A C18 H18B 107.9 . . ?
C19 C18 C16 112.3(9) . . ?
C19 C18 H18A 109.1 . . ?
C19 C18 H18B 109.1 . . ?
C18 C19 H19A 109.5 . . ?
C18 C19 H19B 109.5 . . ?
C18 C19 H19C 109.5 . . ?
H19A C19 H19B 109.5 . . ?
H19A C19 H19C 109.5 . . ?
H19B C19 H19C 109.5 . . ?
C10 C11' H11D 109.5 . . ?
C10 C11' H11E 109.5 . . ?
C10 C11' H11F 109.5 . . ?
H11D C11' H11E 109.5 . . ?
H11D C11' H11F 109.5 . . ?
H11E C11' H11F 109.5 . . ?
C16 C18' H18C 112.0 . . ?
C16 C18' H18D 112.0 . . ?
C16 C18' C19' 98.7(19) . . ?
H18C C18' H18D 109.7 . . ?
C19' C18' H18C 112.0 . . ?
C19' C18' H18D 112.0 . . ?
C18' C19' H19D 109.5 . . ?
C18' C19' H19E 109.5 . . ?
C18' C19' H19F 109.5 . . ?
H19D C19' H19E 109.5 . . ?
H19D C19' H19F 109.5 . . ?
H19E C19' H19F 109.5 . . ?
C1S O1S H1S 104.0 . . ?
O1S C1S H1SA 109.5 . . ?
O1S C1S H1SB 109.5 . . ?
O1S C1S H1SC 109.5 . . ?
H1SA C1S H1SB 109.5 . . ?
H1SA C1S H1SC 109.5 . . ?
H1SB C1S H1SC 109.5 . . ?
C2S O2S H2S 122.0 . . ?
O2S C2S H2SA 109.5 . . ?
O2S C2S H2SB 109.5 . . ?
O2S C2S H2SC 109.5 . . ?
H2SA C2S H2SB 109.5 . . ?
H2SA C2S H2SC 109.5 . . ?
H2SB C2S H2SC 109.5 . . ?
C3S O3S H3S 118.9 . . ?
O3S C3S H3SA 109.5 . . ?
O3S C3S H3SB 109.5 . . ?
O3S C3S H3SC 109.5 . . ?
H3SA C3S H3SB 109.5 . . ?
H3SA C3S H3SC 109.5 . . ?
H3SB C3S H3SC 109.5 . . ?

loop_
_geom_bond_atom_site_label_1
_geom_bond_atom_site_label_2
_geom_bond_distance
_geom_bond_site_symmetry_2
_geom_bond_publ_flag
Ni01 O1 2.027(4) . ?
Ni01 N1 2.037(6) . ?
Ni01 N3 2.078(5) . ?
Ni01 N4 2.146(6) . ?
Ni01 N5 2.126(5) . ?
Ni01 N6 2.076(5) . ?
Ni02 O2 2.037(5) . ?
Ni02 N2 2.033(5) . ?
Ni02 N7 2.098(4) . ?
Ni02 N8 2.135(6) . ?
Ni02 N9 2.122(6) . ?
Ni02 N10 2.080(5) . ?
O1 C5 1.309(8) . ?
O2 C13 1.338(8) . ?
N1 C1 1.326(8) . ?
N1 C2 1.373(8) . ?
N2 C1 1.346(8) . ?
N2 C3 1.371(8) . ?
N3 C20 1.318(9) . ?
N3 C31 1.366(9) . ?
N4 C29 1.307(8) . ?
N4 C30 1.347(8) . ?
N5 C32 1.334(7) . ?
N5 C43 1.352(8) . ?
N6 C41 1.325(7) . ?
N6 C42 1.354(9) . ?
N7 C44 1.315(8) . ?
N7 C55 1.365(9) . ?
N8 C53 1.324(8) . ?
N8 C54 1.358(7) . ?
N9 C56 1.326(8) . ?
N9 C67 1.367(7) . ?
N10 C65 1.334(8) . ?
N10 C66 1.343(9) . ?
C1 H1 0.9500 . ?
C2 C3 1.394(9) . ?
C2 C4 1.507(9) . ?
C3 C12 1.466(9) . ?
C4 C5 1.419(9) . ?
C4 C9 1.393(9) . ?
C5 C6 1.394(9) . ?
C6 H6 0.9500 . ?
C6 C7 1.371(10) . ?
C7 H7 0.9500 . ?
C7 C8 1.432(10) . ?
C8 C9 1.397(10) . ?
C8 C10 1.500(11) . ?
C9 H9 0.9500 . ?
C10 H10A 0.9900 . ?
C10 H10B 0.9900 . ?
C10 H10C 0.9900 . ?
C10 H10D 0.9900 . ?
C10 C11 1.492(12) . ?
C10 C11' 1.526(18) . ?
C12 C13 1.429(10) . ?
C12 C17 1.412(9) . ?
C13 C14 1.380(9) . ?
C14 H14 0.9500 . ?
C14 C15 1.363(10) . ?
C15 H15 0.9500 . ?
C15 C16 1.374(11) . ?
C16 C17 1.359(10) . ?
C16 C18 1.550(11) . ?
C16 C18' 1.572(17) . ?
C17 H17 0.9500 . ?
C20 H20 0.9500 . ?
C20 C21 1.404(9) . ?
C21 H21 0.9500 . ?
C21 C22 1.377(12) . ?
C22 H22 0.9500 . ?
C22 C23 1.408(11) . ?
C23 C24 1.423(10) . ?
C23 C31 1.402(9) . ?
C24 H24 0.9500 . ?
C24 C25 1.307(11) . ?
C25 H25 0.9500 . ?
C25 C26 1.451(10) . ?
C26 C27 1.409(10) . ?
C26 C30 1.419(9) . ?
C27 H27 0.9500 . ?
C27 C28 1.331(10) . ?
C28 H28 0.9500 . ?
C28 C29 1.400(10) . ?
C29 H29 0.9500 . ?
C30 C31 1.410(10) . ?
C32 H32 0.9500 . ?
C32 C33 1.372(9) . ?
C33 H33 0.9500 . ?
C33 C34 1.377(10) . ?
C34 H34 0.9500 . ?
C34 C35 1.399(9) . ?
C35 C36 1.445(10) . ?
C35 C43 1.404(10) . ?
C36 H36 0.9500 . ?
C36 C37 1.354(10) . ?
C37 H37 0.9500 . ?
C37 C38 1.436(11) . ?
C38 C39 1.400(9) . ?
C38 C42 1.395(9) . ?
C39 H39 0.9500 . ?
C39 C40 1.365(12) . ?
C40 H40 0.9500 . ?
C40 C41 1.411(10) . ?
C41 H41 0.9500 . ?
C42 C43 1.446(8) . ?
C44 H44 0.9500 . ?
C44 C45 1.406(8) . ?
C45 H45 0.9500 . ?
C45 C46 1.368(11) . ?
C46 H46 0.9500 . ?
C46 C47 1.373(10) . ?
C47 C48 1.437(11) . ?
C47 C55 1.413(8) . ?
C48 H48 0.9500 . ?
C48 C49 1.320(11) . ?
C49 H49 0.9500 . ?
C49 C50 1.426(10) . ?
C50 C51 1.407(11) . ?
C50 C54 1.414(10) . ?
C51 H51 0.9500 . ?
C51 C52 1.363(10) . ?
C52 H52 0.9500 . ?
C52 C53 1.386(11) . ?
C53 H53 0.9500 . ?
C54 C55 1.418(10) . ?
C56 H56 0.9500 . ?
C56 C57 1.385(11) . ?
C57 H57 0.9500 . ?
C57 C58 1.359(11) . ?
C58 H58 0.9500 . ?
C58 C59 1.408(10) . ?
C59 C60 1.449(9) . ?
C59 C67 1.365(10) . ?
C60 H60 0.9500 . ?
C60 C61 1.336(10) . ?
C61 H61 0.9500 . ?
C61 C62 1.426(10) . ?
C62 C63 1.398(9) . ?
C62 C66 1.425(8) . ?
C63 H63 0.9500 . ?
C63 C64 1.340(10) . ?
C64 H64 0.9500 . ?
C64 C65 1.382(8) . ?
C65 H65 0.9500 . ?
C66 C67 1.437(9) . ?
C11 H11A 0.9800 . ?
C11 H11B 0.9800 . ?
C11 H11C 0.9800 . ?
C18 H18A 0.9900 . ?
C18 H18B 0.9900 . ?
C18 C19 1.474(13) . ?
C19 H19A 0.9800 . ?
C19 H19B 0.9800 . ?
C19 H19C 0.9800 . ?
C11' H11D 0.9800 . ?
C11' H11E 0.9800 . ?
C11' H11F 0.9800 . ?
C18' H18C 0.9900 . ?
C18' H18D 0.9900 . ?
C18' C19' 1.61(4) . ?
C19' H19D 0.9800 . ?
C19' H19E 0.9800 . ?
C19' H19F 0.9800 . ?
O1S H1S 1.0384 . ?
O1S C1S 1.394(8) . ?
C1S H1SA 0.9800 . ?
C1S H1SB 0.9800 . ?
C1S H1SC 0.9800 . ?
O2S H2S 1.0223 . ?
O2S C2S 1.429(8) . ?
C2S H2SA 0.9800 . ?
C2S H2SB 0.9800 . ?
C2S H2SC 0.9800 . ?
O3S H3S 1.0226 . ?
O3S C3S 1.357(11) . ?
C3S H3SA 0.9800 . ?
C3S H3SB 0.9800 . ?
C3S H3SC 0.9800 . ?

loop_
_geom_torsion_atom_site_label_1
_geom_torsion_atom_site_label_2
_geom_torsion_atom_site_label_3
_geom_torsion_atom_site_label_4
_geom_torsion
_geom_torsion_site_symmetry_1
_geom_torsion_site_symmetry_2
_geom_torsion_site_symmetry_3
_geom_torsion_site_symmetry_4
_geom_torsion_publ_flag
Ni01 O1 C5 C4 49.6(7) . . . . ?
Ni01 O1 C5 C6 -130.8(5) . . . . ?
Ni01 N1 C1 N2 165.1(4) . . . . ?
Ni01 N1 C2 C3 -165.4(4) . . . . ?
Ni01 N1 C2 C4 20.4(7) . . . . ?
Ni01 N3 C20 C21 177.6(5) . . . . ?
Ni01 N3 C31 C23 -175.2(5) . . . . ?
Ni01 N3 C31 C30 6.1(7) . . . . ?
Ni01 N4 C29 C28 -171.1(5) . . . . ?
Ni01 N4 C30 C26 171.6(5) . . . . ?
Ni01 N4 C30 C31 -8.8(7) . . . . ?
Ni01 N5 C32 C33 179.3(5) . . . . ?
Ni01 N5 C43 C35 -178.7(6) . . . . ?
Ni01 N5 C43 C42 2.2(8) . . . . ?
Ni01 N6 C41 C40 -175.1(6) . . . . ?
Ni01 N6 C42 C38 178.7(6) . . . . ?
Ni01 N6 C42 C43 -4.3(8) . . . . ?
Ni02 O2 C13 C12 47.8(7) . . . . ?
Ni02 O2 C13 C14 -131.9(5) . . . . ?
Ni02 N2 C1 N1 172.5(4) . . . . ?
Ni02 N2 C3 C2 -172.1(4) . . . . ?
Ni02 N2 C3 C12 13.1(7) . . . . ?
Ni02 N7 C44 C45 175.3(6) . . . . ?
Ni02 N7 C55 C47 -175.2(6) . . . . ?
Ni02 N7 C55 C54 8.2(9) . . . . ?
Ni02 N8 C53 C52 -171.4(7) . . . . ?
Ni02 N8 C54 C50 172.9(8) . . . . ?
Ni02 N8 C54 C55 -6.8(9) . . . . ?
Ni02 N9 C56 C57 -170.6(6) . . . . ?
Ni02 N9 C67 C59 171.0(6) . . . . ?
Ni02 N9 C67 C66 -6.7(8) . . . . ?
Ni02 N10 C65 C64 -179.0(5) . . . . ?
Ni02 N10 C66 C62 -179.1(6) . . . . ?
Ni02 N10 C66 C67 2.8(8) . . . . ?
O1 C5 C6 C7 -178.2(5) . . . . ?
O2 C13 C14 C15 -178.6(6) . . . . ?
N1 C2 C3 N2 -1.3(6) . . . . ?
N1 C2 C3 C12 172.8(6) . . . . ?
N1 C2 C4 C5 -35.2(7) . . . . ?
N1 C2 C4 C9 142.7(6) . . . . ?
N2 C3 C12 C13 -29.7(8) . . . . ?
N2 C3 C12 C17 149.2(6) . . . . ?
N3 C20 C21 C22 -3.5(12) . . . . ?
N4 C30 C31 N3 2.2(9) . . . . ?
N4 C30 C31 C23 -176.6(6) . . . . ?
N5 C32 C33 C34 -1.0(12) . . . . ?
N6 C42 C43 N5 1.3(10) . . . . ?
N6 C42 C43 C35 -177.8(7) . . . . ?
N7 C44 C45 C46 -3.4(13) . . . . ?
N8 C54 C55 N7 -0.8(11) . . . . ?
N8 C54 C55 C47 -177.4(8) . . . . ?
N9 C56 C57 C58 1.8(13) . . . . ?
N10 C66 C67 N9 2.8(9) . . . . ?
N10 C66 C67 C59 -175.1(6) . . . . ?
C1 N1 C2 C3 1.2(6) . . . . ?
C1 N1 C2 C4 -173.0(5) . . . . ?
C1 N2 C3 C2 0.9(6) . . . . ?
C1 N2 C3 C12 -174.0(5) . . . . ?
C2 N1 C1 N2 -0.7(6) . . . . ?
C2 C3 C12 C13 156.8(7) . . . . ?
C2 C3 C12 C17 -24.2(10) . . . . ?
C2 C4 C5 O1 -3.0(8) . . . . ?
C2 C4 C5 C6 177.4(5) . . . . ?
C2 C4 C9 C8 -179.5(5) . . . . ?
C3 N2 C1 N1 -0.1(6) . . . . ?
C3 C2 C4 C5 152.2(6) . . . . ?
C3 C2 C4 C9 -29.9(9) . . . . ?
C3 C12 C13 O2 -3.2(9) . . . . ?
C3 C12 C13 C14 176.4(6) . . . . ?
C3 C12 C17 C16 -177.6(6) . . . . ?
C4 C2 C3 N2 172.0(5) . . . . ?
C4 C2 C3 C12 -13.9(11) . . . . ?
C4 C5 C6 C7 1.4(9) . . . . ?
C5 C4 C9 C8 -1.6(9) . . . . ?
C5 C6 C7 C8 -0.2(9) . . . . ?
C6 C7 C8 C9 -1.8(9) . . . . ?
C6 C7 C8 C10 179.4(6) . . . . ?
C7 C8 C9 C4 2.7(9) . . . . ?
C7 C8 C10 C11 -91.3(12) . . . . ?
C7 C8 C10 C11' -59.2(18) . . . . ?
C9 C4 C5 O1 179.1(5) . . . . ?
C9 C4 C5 C6 -0.4(8) . . . . ?
C9 C8 C10 C11 89.9(12) . . . . ?
C9 C8 C10 C11' 122.0(18) . . . . ?
C10 C8 C9 C4 -178.4(6) . . . . ?
C12 C13 C14 C15 1.8(10) . . . . ?
C13 C12 C17 C16 1.3(10) . . . . ?
C13 C14 C15 C16 0.3(11) . . . . ?
C14 C15 C16 C17 -1.5(11) . . . . ?
C14 C15 C16 C18 173.8(7) . . . . ?
C14 C15 C16 C18' -155.6(16) . . . . ?
C15 C16 C17 C12 0.7(11) . . . . ?
C15 C16 C18 C19 65.6(13) . . . . ?
C15 C16 C18' C19' -118(2) . . . . ?
C17 C12 C13 O2 177.8(5) . . . . ?
C17 C12 C13 C14 -2.5(9) . . . . ?
C17 C16 C18 C19 -119.1(10) . . . . ?
C17 C16 C18' C19' 89(2) . . . . ?
C20 N3 C31 C23 -0.5(9) . . . . ?
C20 N3 C31 C30 -179.2(6) . . . . ?
C20 C21 C22 C23 -0.1(12) . . . . ?
C21 C22 C23 C24 -177.5(7) . . . . ?
C21 C22 C23 C31 3.1(11) . . . . ?
C22 C23 C24 C25 -178.7(7) . . . . ?
C22 C23 C31 N3 -2.9(10) . . . . ?
C22 C23 C31 C30 175.8(6) . . . . ?
C23 C24 C25 C26 2.9(11) . . . . ?
C24 C23 C31 N3 177.6(6) . . . . ?
C24 C23 C31 C30 -3.7(10) . . . . ?
C24 C25 C26 C27 176.3(7) . . . . ?
C24 C25 C26 C30 -3.6(10) . . . . ?
C25 C26 C27 C28 -178.8(6) . . . . ?
C25 C26 C30 N4 -179.9(5) . . . . ?
C25 C26 C30 C31 0.6(9) . . . . ?
C26 C27 C28 C29 -2.3(10) . . . . ?
C26 C30 C31 N3 -178.3(6) . . . . ?
C26 C30 C31 C23 3.0(9) . . . . ?
C27 C26 C30 N4 0.2(9) . . . . ?
C27 C26 C30 C31 -179.3(6) . . . . ?
C27 C28 C29 N4 2.4(10) . . . . ?
C29 N4 C30 C26 -0.2(9) . . . . ?
C29 N4 C30 C31 179.4(6) . . . . ?
C30 N4 C29 C28 -1.1(10) . . . . ?
C30 C26 C27 C28 1.0(10) . . . . ?
C31 N3 C20 C21 3.7(10) . . . . ?
C31 C23 C24 C25 0.7(11) . . . . ?
C32 N5 C43 C35 0.9(11) . . . . ?
C32 N5 C43 C42 -178.2(6) . . . . ?
C32 C33 C34 C35 1.5(12) . . . . ?
C33 C34 C35 C36 179.4(8) . . . . ?
C33 C34 C35 C43 -0.8(12) . . . . ?
C34 C35 C36 C37 -179.7(8) . . . . ?
C34 C35 C43 N5 -0.4(11) . . . . ?
C34 C35 C43 C42 178.7(7) . . . . ?
C35 C36 C37 C38 2.6(13) . . . . ?
C36 C35 C43 N5 179.4(7) . . . . ?
C36 C35 C43 C42 -1.5(11) . . . . ?
C36 C37 C38 C39 179.5(9) . . . . ?
C36 C37 C38 C42 -4.7(12) . . . . ?
C37 C38 C39 C40 179.8(9) . . . . ?
C37 C38 C42 N6 -179.4(7) . . . . ?
C37 C38 C42 C43 3.7(11) . . . . ?
C38 C39 C40 C41 -0.8(15) . . . . ?
C38 C42 C43 N5 178.5(6) . . . . ?
C38 C42 C43 C35 -0.6(11) . . . . ?
C39 C38 C42 N6 -3.3(12) . . . . ?
C39 C38 C42 C43 179.8(7) . . . . ?
C39 C40 C41 N6 -3.4(14) . . . . ?
C41 N6 C42 C38 -0.6(11) . . . . ?
C41 N6 C42 C43 176.4(6) . . . . ?
C42 N6 C41 C40 4.0(11) . . . . ?
C42 C38 C39 C40 3.9(14) . . . . ?
C43 N5 C32 C33 -0.2(11) . . . . ?
C43 C35 C36 C37 0.5(13) . . . . ?
C44 N7 C55 C47 -1.5(11) . . . . ?
C44 N7 C55 C54 -178.1(7) . . . . ?
C44 C45 C46 C47 2.9(13) . . . . ?
C45 C46 C47 C48 179.1(9) . . . . ?
C45 C46 C47 C55 -1.8(13) . . . . ?
C46 C47 C48 C49 -179.9(10) . . . . ?
C46 C47 C55 N7 1.1(13) . . . . ?
C46 C47 C55 C54 177.6(8) . . . . ?
C47 C48 C49 C50 1.7(18) . . . . ?
C48 C47 C55 N7 -179.7(8) . . . . ?
C48 C47 C55 C54 -3.2(13) . . . . ?
C48 C49 C50 C51 179.6(12) . . . . ?
C48 C49 C50 C54 -2.1(18) . . . . ?
C49 C50 C51 C52 -176.6(12) . . . . ?
C49 C50 C54 N8 -179.9(9) . . . . ?
C49 C50 C54 C55 -0.3(15) . . . . ?
C50 C51 C52 C53 -4.8(17) . . . . ?
C50 C54 C55 N7 179.5(8) . . . . ?
C50 C54 C55 C47 2.9(13) . . . . ?
C51 C50 C54 N8 -1.4(15) . . . . ?
C51 C50 C54 C55 178.2(9) . . . . ?
C51 C52 C53 N8 0.6(15) . . . . ?
C53 N8 C54 C50 -2.6(13) . . . . ?
C53 N8 C54 C55 177.8(7) . . . . ?
C54 N8 C53 C52 3.1(12) . . . . ?
C54 C50 C51 C52 5.1(17) . . . . ?
C55 N7 C44 C45 2.6(12) . . . . ?
C55 C47 C48 C49 1.0(15) . . . . ?
C56 N9 C67 C59 -0.5(10) . . . . ?
C56 N9 C67 C66 -178.3(6) . . . . ?
C56 C57 C58 C59 -1.7(13) . . . . ?
C57 C58 C59 C60 -176.2(8) . . . . ?
C57 C58 C59 C67 0.5(11) . . . . ?
C58 C59 C60 C61 179.9(8) . . . . ?
C58 C59 C67 N9 0.6(11) . . . . ?
C58 C59 C67 C66 178.3(7) . . . . ?
C59 C60 C61 C62 -3.3(12) . . . . ?
C60 C59 C67 N9 177.4(7) . . . . ?
C60 C59 C67 C66 -5.0(11) . . . . ?
C60 C61 C62 C63 -178.9(8) . . . . ?
C60 C61 C62 C66 5.1(12) . . . . ?
C61 C62 C63 C64 -176.5(8) . . . . ?
C61 C62 C66 N10 175.3(7) . . . . ?
C61 C62 C66 C67 -6.6(11) . . . . ?
C62 C63 C64 C65 2.3(11) . . . . ?
C62 C66 C67 N9 -175.4(6) . . . . ?
C62 C66 C67 C59 6.7(10) . . . . ?
C63 C62 C66 N10 -1.1(11) . . . . ?
C63 C62 C66 C67 177.0(7) . . . . ?
C63 C64 C65 N10 -2.9(11) . . . . ?
C65 N10 C66 C62 0.6(10) . . . . ?
C65 N10 C66 C67 -177.5(6) . . . . ?
C66 N10 C65 C64 1.4(10) . . . . ?
C66 C62 C63 C64 -0.4(11) . . . . ?
C67 N9 C56 C57 -0.7(11) . . . . ?
C67 C59 C60 C61 3.2(12) . . . . ?
C18 C16 C17 C12 -174.9(7) . . . . ?
C18' C16 C17 C12 152.3(16) . . . . ?

loop_
_smtbx_masks_void_nr
_smtbx_masks_void_average_x
_smtbx_masks_void_average_y
_smtbx_masks_void_average_z
_smtbx_masks_void_volume
_smtbx_masks_void_count_electrons
_smtbx_masks_void_content
1 0.000 0.000 0.000 252.6 60.3 ?
